data_7210957
loop_
_publ_author_name
'Yuan, Shuai'
'Wang, Hua'
'Wang, Deng-Xu'
'Lu, Hai-Feng'
'Feng, Sheng-Yu'
'Sun, Di'

_publ_section_title
;
 Reactant ratio-modulated six new copper(i)--iodide coordination complexes
 based on diverse [CumIm] aggregates and biimidazole linkers: syntheses,
 structures and temperature-dependent luminescence properties
;
_journal_issue 38
_journal_name_full CrystEngComm
_journal_page_first 7792
_journal_paper_doi 10.1039/c3ce41021h
_journal_volume 15
_journal_year 2013
_chemical_formula_sum 'C12 H10 Cu I N4'
_chemical_formula_weight 400.68
_chemical_name_systematic
; 
 ? 
;
_space_group_IT_number 2
_symmetry_cell_setting triclinic
_symmetry_space_group_name_Hall '-P 1'
_symmetry_space_group_name_H-M 'P -1'
_atom_sites_solution_hydrogens geom
_atom_sites_solution_primary direct
_atom_sites_solution_secondary difmap
_audit_creation_method SHELXL-97
_cell_angle_alpha 115.680(3)
_cell_angle_beta 101.089(3)
_cell_angle_gamma 109.236(3)
_cell_formula_units_Z 2
_cell_length_a 7.7974(16)
_cell_length_b 9.6942(19)
_cell_length_c 11.209(2)
_cell_measurement_temperature 298(2)
_cell_volume 662.7(2)
_computing_structure_refinement 'SHELXL-97 (Sheldrick, 1997)'
_computing_structure_solution 'SHELXS-97 (Sheldrick, 1990)'
_diffrn_ambient_temperature 298(2)
_diffrn_measured_fraction_theta_full 0.988
_diffrn_measured_fraction_theta_max 0.988
_diffrn_radiation_monochromator graphite
_diffrn_radiation_source 'fine-focus sealed tube'
_diffrn_radiation_type MoK\a
_diffrn_radiation_wavelength 0.71073
_diffrn_reflns_av_R_equivalents 0.0184
_diffrn_reflns_av_sigmaI/netI 0.0341
_diffrn_reflns_limit_h_max 9
_diffrn_reflns_limit_h_min -7
_diffrn_reflns_limit_k_max 11
_diffrn_reflns_limit_k_min -11
_diffrn_reflns_limit_l_max 11
_diffrn_reflns_limit_l_min -13
_diffrn_reflns_number 3314
_diffrn_reflns_theta_full 24.99
_diffrn_reflns_theta_max 24.99
_diffrn_reflns_theta_min 2.19
_exptl_absorpt_coefficient_mu 3.963
_exptl_absorpt_correction_T_max 0.8265
_exptl_absorpt_correction_T_min 0.6927
_exptl_absorpt_correction_type multi-scan
_exptl_absorpt_process_details sadabs
_exptl_crystal_density_diffrn 2.008
_exptl_crystal_density_method 'not measured'
_exptl_crystal_F_000 384
_exptl_crystal_size_max 0.10
_exptl_crystal_size_mid 0.08
_exptl_crystal_size_min 0.05
_refine_diff_density_max 1.023
_refine_diff_density_min -0.830
_refine_diff_density_rms 0.081
_refine_ls_extinction_method none
_refine_ls_goodness_of_fit_ref 1.009
_refine_ls_hydrogen_treatment constr
_refine_ls_matrix_type full
_refine_ls_number_parameters 163
_refine_ls_number_reflns 2309
_refine_ls_number_restraints 0
_refine_ls_restrained_S_all 1.009
_refine_ls_R_factor_all 0.0380
_refine_ls_R_factor_gt 0.0310
_refine_ls_shift/su_max 0.001
_refine_ls_shift/su_mean 0.000
_refine_ls_structure_factor_coef Fsqd
_refine_ls_weighting_details 'calc w=1/[\s^2^(Fo^2^)+(0.0349P)^2^+0.7605P] where P=(Fo^2^+2Fc^2^)/3'
_refine_ls_weighting_scheme calc
_refine_ls_wR_factor_gt 0.0742
_refine_ls_wR_factor_ref 0.0790
_reflns_number_gt 1975
_reflns_number_total 2309
_reflns_threshold_expression >2sigma(I)
_cod_data_source_file c3ce41021h.txt
_cod_data_source_block p5
_cod_original_sg_symbol_H-M p-1
_cod_database_code 7210957

loop_
_symmetry_equiv_pos_as_xyz
'x, y, z'
'-x, -y, -z'

loop_
_atom_site_label
_atom_site_type_symbol
_atom_site_fract_x
_atom_site_fract_y
_atom_site_fract_z
_atom_site_U_iso_or_equiv
_atom_site_adp_type
_atom_site_occupancy
_atom_site_symmetry_multiplicity
_atom_site_calc_flag
_atom_site_refinement_flags
Cu1 Cu -0.08488(9) 0.50522(7) -0.16264(6) 0.05658(18) Uani 1 1 d .
I1 I -0.42503(4) 0.50218(4) -0.20892(4) 0.06204(15) Uani 1 1 d .
C1 C 0.3206(6) 0.7774(5) 0.0371(5) 0.0466(10) Uani 1 1 d .
H1 H 0.3706 0.6987 0.0162 0.056 Uiso 1 1 calc R
C2 C 0.1231(7) 0.8873(6) 0.0392(5) 0.0533(11) Uani 1 1 d .
H2 H 0.0076 0.8967 0.0189 0.064 Uiso 1 1 calc R
C3 C 0.3033(7) 1.0204(6) 0.1302(5) 0.0542(11) Uani 1 1 d .
H3 H 0.3354 1.1368 0.1829 0.065 Uiso 1 1 calc R
C4 C 0.6403(6) 1.0406(5) 0.2133(4) 0.0420(9) Uani 1 1 d .
C5 C 0.7466(7) 1.2169(5) 0.2714(5) 0.0518(11) Uani 1 1 d .
H5 H 0.6834 1.2790 0.2592 0.062 Uiso 1 1 calc R
C6 C 0.9470(7) 1.2976(6) 0.3474(5) 0.0589(12) Uani 1 1 d .
H6 H 1.0193 1.4158 0.3869 0.071 Uiso 1 1 calc R
C7 C 1.0446(7) 1.2083(6) 0.3669(5) 0.0556(11) Uani 1 1 d .
H7 H 1.1808 1.2646 0.4170 0.067 Uiso 1 1 calc R
C8 C 0.9350(6) 1.0333(5) 0.3103(4) 0.0422(9) Uani 1 1 d .
C9 C 0.7334(6) 0.9491(5) 0.2339(4) 0.0421(9) Uani 1 1 d .
H9 H 0.6607 0.8315 0.1965 0.051 Uiso 1 1 calc R
C10 C 0.9659(6) 0.7661(5) 0.2369(5) 0.0476(10) Uani 1 1 d .
H10 H 0.8478 0.6930 0.1560 0.057 Uiso 1 1 calc R
C11 C 1.2443(6) 0.8633(6) 0.4002(5) 0.0573(12) Uani 1 1 d .
H11 H 1.3555 0.8678 0.4535 0.069 Uiso 1 1 calc R
C12 C 1.2084(6) 0.9975(6) 0.4320(5) 0.0538(11) Uani 1 1 d .
H12 H 1.2890 1.1108 0.5095 0.065 Uiso 1 1 calc R
N1 N 0.1340(5) 0.7344(5) -0.0199(4) 0.0485(8) Uani 1 1 d .
N2 N 0.4323(5) 0.9509(4) 0.1304(4) 0.0417(8) Uani 1 1 d .
N3 N 1.0290(5) 0.9361(4) 0.3281(3) 0.0433(8) Uani 1 1 d .
N4 N 1.0915(5) 0.7165(5) 0.2762(4) 0.0493(9) Uani 1 1 d .

loop_
_atom_site_aniso_label
_atom_site_aniso_U_11
_atom_site_aniso_U_22
_atom_site_aniso_U_33
_atom_site_aniso_U_23
_atom_site_aniso_U_13
_atom_site_aniso_U_12
Cu1 0.0541(3) 0.0512(3) 0.0625(4) 0.0281(3) 0.0183(3) 0.0284(3)
I1 0.04311(19) 0.0472(2) 0.0922(3) 0.03501(18) 0.01994(16) 0.02425(14)
C1 0.048(2) 0.044(2) 0.055(3) 0.026(2) 0.018(2) 0.030(2)
C2 0.054(3) 0.055(3) 0.073(3) 0.040(3) 0.028(2) 0.039(2)
C3 0.062(3) 0.047(3) 0.072(3) 0.034(2) 0.032(3) 0.040(2)
C4 0.050(2) 0.036(2) 0.042(2) 0.0192(18) 0.0221(19) 0.0231(19)
C5 0.064(3) 0.038(2) 0.060(3) 0.025(2) 0.030(2) 0.029(2)
C6 0.066(3) 0.034(2) 0.066(3) 0.021(2) 0.028(3) 0.018(2)
C7 0.047(3) 0.040(2) 0.057(3) 0.016(2) 0.018(2) 0.012(2)
C8 0.044(2) 0.039(2) 0.041(2) 0.0180(18) 0.0190(18) 0.0194(18)
C9 0.045(2) 0.032(2) 0.043(2) 0.0163(18) 0.0160(18) 0.0174(18)
C10 0.037(2) 0.045(2) 0.047(2) 0.016(2) 0.0115(19) 0.0197(19)
C11 0.039(2) 0.063(3) 0.056(3) 0.025(2) 0.008(2) 0.025(2)
C12 0.041(2) 0.051(3) 0.042(2) 0.012(2) 0.0056(19) 0.016(2)
N1 0.047(2) 0.048(2) 0.055(2) 0.0278(18) 0.0172(17) 0.0293(17)
N2 0.0453(19) 0.0378(18) 0.0455(19) 0.0218(16) 0.0177(16) 0.0240(15)
N3 0.0356(18) 0.0407(19) 0.0425(19) 0.0160(16) 0.0119(15) 0.0167(15)
N4 0.0344(18) 0.050(2) 0.053(2) 0.0210(18) 0.0098(16) 0.0210(16)

loop_
_atom_type_symbol
_atom_type_description
_atom_type_scat_dispersion_real
_atom_type_scat_dispersion_imag
_atom_type_scat_source
C C 0.0033 0.0016 'International Tables Vol C Tables 4.2.6.8 and 6.1.1.4'
H H 0.0000 0.0000 'International Tables Vol C Tables 4.2.6.8 and 6.1.1.4'
Cu Cu 0.3201 1.2651 'International Tables Vol C Tables 4.2.6.8 and 6.1.1.4'
I I -0.4742 1.8119 'International Tables Vol C Tables 4.2.6.8 and 6.1.1.4'
N N 0.0061 0.0033 'International Tables Vol C Tables 4.2.6.8 and 6.1.1.4'

loop_
_geom_angle_atom_site_label_1
_geom_angle_atom_site_label_2
_geom_angle_atom_site_label_3
_geom_angle
_geom_angle_site_symmetry_1
_geom_angle_site_symmetry_3
N4 Cu1 N1 131.54(14) 2_665 .
N4 Cu1 I1 115.57(10) 2_665 .
N1 Cu1 I1 112.88(10) . .
N1 C1 N2 111.7(4) . .
N1 C1 H1 124.2 . .
N2 C1 H1 124.2 . .
C3 C2 N1 110.0(4) . .
C3 C2 H2 125.0 . .
N1 C2 H2 125.0 . .
C2 C3 N2 106.6(4) . .
C2 C3 H3 126.7 . .
N2 C3 H3 126.7 . .
C9 C4 C5 120.8(4) . .
C9 C4 N2 119.0(4) . .
C5 C4 N2 120.3(4) . .
C6 C5 C4 118.5(4) . .
C6 C5 H5 120.7 . .
C4 C5 H5 120.7 . .
C5 C6 C7 121.9(4) . .
C5 C6 H6 119.1 . .
C7 C6 H6 119.1 . .
C6 C7 C8 118.5(4) . .
C6 C7 H7 120.7 . .
C8 C7 H7 120.7 . .
C9 C8 C7 120.8(4) . .
C9 C8 N3 118.7(4) . .
C7 C8 N3 120.5(4) . .
C8 C9 C4 119.5(4) . .
C8 C9 H9 120.3 . .
C4 C9 H9 120.3 . .
N4 C10 N3 111.6(4) . .
N4 C10 H10 124.2 . .
N3 C10 H10 124.2 . .
C12 C11 N4 109.8(4) . .
C12 C11 H11 125.1 . .
N4 C11 H11 125.1 . .
C11 C12 N3 106.7(4) . .
C11 C12 H12 126.6 . .
N3 C12 H12 126.6 . .
C1 N1 C2 105.7(4) . .
C1 N1 Cu1 128.1(3) . .
C2 N1 Cu1 126.1(3) . .
C1 N2 C3 106.0(4) . .
C1 N2 C4 126.2(3) . .
C3 N2 C4 127.8(4) . .
C10 N3 C12 106.4(4) . .
C10 N3 C8 125.8(3) . .
C12 N3 C8 127.5(4) . .
C10 N4 C11 105.4(4) . .
C10 N4 Cu1 126.1(3) . 2_665
C11 N4 Cu1 127.6(3) . 2_665

loop_
_geom_bond_atom_site_label_1
_geom_bond_atom_site_label_2
_geom_bond_distance
_geom_bond_site_symmetry_2
Cu1 N4 1.943(4) 2_665
Cu1 N1 1.944(4) .
Cu1 I1 2.5904(8) .
C1 N1 1.308(5) .
C1 N2 1.357(5) .
C1 H1 0.9300 .
C2 C3 1.339(7) .
C2 N1 1.377(5) .
C2 H2 0.9300 .
C3 N2 1.382(5) .
C3 H3 0.9300 .
C4 C9 1.380(6) .
C4 C5 1.388(6) .
C4 N2 1.429(5) .
C5 C6 1.373(7) .
C5 H5 0.9300 .
C6 C7 1.382(7) .
C6 H6 0.9300 .
C7 C8 1.384(6) .
C7 H7 0.9300 .
C8 C9 1.379(6) .
C8 N3 1.425(5) .
C9 H9 0.9300 .
C10 N4 1.308(5) .
C10 N3 1.347(5) .
C10 H10 0.9300 .
C11 C12 1.332(7) .
C11 N4 1.381(6) .
C11 H11 0.9300 .
C12 N3 1.375(5) .
C12 H12 0.9300 .
N4 Cu1 1.943(4) 2_665
